data_7713524
loop_
_publ_author_name
'Bagchi, Sukanya'
'Kamilya, Sujit'
'Mehta, Sakshi'
'Mandal, Subhankar'
'Bandyopadhyay, Arka'
'Narayan, Awadhesh'
'Ghosh, Subrata'
'Mondal, Abhishake'

_publ_section_title
;
 Spin-State Switching: Chemical Modulation and the Impact of
 Intermolecular Interactions in Manganese(III) Complexes
;
_journal_name_full 'Dalton Transactions'
_journal_paper_doi 10.1039/D3DT01707A
_journal_year 2023
_chemical_formula_sum 'C22 H26 Br2 Mn N4 O6 Re'
_chemical_formula_weight 843.43
_space_group_crystal_system monoclinic
_space_group_IT_number 14
_space_group_name_Hall '-P 2yn'
_space_group_name_H-M_alt 'P 1 21/n 1'
_atom_sites_solution_hydrogens mixed
_audit_creation_method SHELXL-2018/3
_audit_update_record
;
2023-01-26 deposited with the CCDC.	2023-07-18 downloaded from the CCDC.
;
_cell_angle_alpha 90
_cell_angle_beta 111.050(2)
_cell_angle_gamma 90
_cell_formula_units_Z 4
_cell_length_a 16.8874(5)
_cell_length_b 9.7792(2)
_cell_length_c 17.5098(5)
_cell_measurement_reflns_used 4756
_cell_measurement_temperature 296(2)
_cell_measurement_theta_max 29.2
_cell_measurement_theta_min 2.13
_cell_volume 2698.69(13)
_computing_cell_refinement 'Bruker SAINT'
_computing_data_collection 'Bruker APEX2'
_computing_data_reduction 'Bruker SAINT'
_computing_molecular_graphics 'Olex2 1.3 (Dolomanov et al., 2009)'
_computing_publication_material 'Olex2 1.3 (Dolomanov et al., 2009)'
_computing_structure_refinement 'SHELXL-2018/3 (Sheldrick, 2018)'
_computing_structure_solution 'SHELXT 2014/5 (Sheldrick, 2014)'
_diffrn_ambient_temperature 296(2)
_diffrn_measured_fraction_theta_full 1.000
_diffrn_measured_fraction_theta_max 0.998
_diffrn_measurement_device_type 'Bruker APEX-II CCD'
_diffrn_measurement_method '\f and \w scans'
_diffrn_radiation_type MoK\a
_diffrn_radiation_wavelength 0.71073
_diffrn_reflns_av_R_equivalents 0.0629
_diffrn_reflns_av_unetI/netI 0.0463
_diffrn_reflns_Laue_measured_fraction_full 1.000
_diffrn_reflns_Laue_measured_fraction_max 0.998
_diffrn_reflns_limit_h_max 24
_diffrn_reflns_limit_h_min -24
_diffrn_reflns_limit_k_max 13
_diffrn_reflns_limit_k_min -13
_diffrn_reflns_limit_l_max 25
_diffrn_reflns_limit_l_min -24
_diffrn_reflns_number 60876
_diffrn_reflns_point_group_measured_fraction_full 1.000
_diffrn_reflns_point_group_measured_fraction_max 0.998
_diffrn_reflns_theta_full 25.242
_diffrn_reflns_theta_max 30.595
_diffrn_reflns_theta_min 1.437
_diffrn_source 'sealed tube'
_exptl_absorpt_coefficient_mu 7.954
_exptl_absorpt_correction_T_max 0.742
_exptl_absorpt_correction_T_min 0.682
_exptl_absorpt_correction_type multi-scan
_exptl_absorpt_process_details SADABS
_exptl_crystal_colour 'dark brown'
_exptl_crystal_density_diffrn 2.076
_exptl_crystal_description cuboid
_exptl_crystal_F_000 1616
_exptl_crystal_size_max 0.47
_exptl_crystal_size_mid 0.32
_exptl_crystal_size_min 0.28
_refine_diff_density_max 2.260
_refine_diff_density_min -2.370
_refine_diff_density_rms 0.133
_refine_ls_extinction_method none
_refine_ls_goodness_of_fit_ref 1.014
_refine_ls_hydrogen_treatment mixed
_refine_ls_matrix_type full
_refine_ls_number_parameters 331
_refine_ls_number_reflns 8268
_refine_ls_number_restraints 0
_refine_ls_restrained_S_all 1.014
_refine_ls_R_factor_all 0.1045
_refine_ls_R_factor_gt 0.0473
_refine_ls_shift/su_max 0.029
_refine_ls_shift/su_mean 0.001
_refine_ls_structure_factor_coef Fsqd
_refine_ls_weighting_details 'w=1/[\s^2^(Fo^2^)+(0.0477P)^2^+8.2245P] where P=(Fo^2^+2Fc^2^)/3'
_refine_ls_weighting_scheme calc
_refine_ls_wR_factor_gt 0.1049
_refine_ls_wR_factor_ref 0.1287
_reflns_Friedel_coverage 0.000
_reflns_number_gt 4719
_reflns_number_total 8268
_reflns_threshold_expression 'I > 2\s(I)'
_cod_data_source_file d3dt01707a2.cif
_cod_data_source_block 5Br_296K
_cod_original_sg_symbol_H-M 'P 21/n'
_cod_database_code 7713524
_shelx_shelxl_version_number 2018/3
_shelx_space_group_comment
;
The symmetry employed for this shelxl refinement is uniquely defined
by the following loop, which should always be used as a source of
symmetry information in preference to the above space-group names.
They are only intended as comments.
;

loop_
_space_group_symop_operation_xyz
'x, y, z'
'-x+1/2, y+1/2, -z+1/2'
'-x, -y, -z'
'x-1/2, -y-1/2, z-1/2'

loop_
_atom_site_label
_atom_site_type_symbol
_atom_site_fract_x
_atom_site_fract_y
_atom_site_fract_z
_atom_site_U_iso_or_equiv
_atom_site_adp_type
_atom_site_occupancy
_atom_site_site_symmetry_order
_atom_site_calc_flag
_atom_site_refinement_flags_posn
_atom_site_refinement_flags_adp
_atom_site_refinement_flags_occupancy
_atom_site_disorder_assembly
_atom_site_disorder_group
Re1 Re 0.84275(2) 0.21935(3) 0.46140(2) 0.05819(11) Uani 1 1 d . . . . .
Br2 Br 0.40096(4) 0.20519(7) 0.31578(6) 0.0715(2) Uani 1 1 d . . . . .
Br1 Br 0.59017(6) 1.27630(7) 0.66500(5) 0.0672(2) Uani 1 1 d . . . . .
Mn1 Mn 0.72804(6) 0.74297(8) 0.44236(5) 0.03853(19) Uani 1 1 d . . . . .
O2 O 0.6827(3) 0.6087(4) 0.3621(2) 0.0444(9) Uani 1 1 d . . . . .
O1 O 0.7698(3) 0.8770(4) 0.5231(2) 0.0463(10) Uani 1 1 d . . . . .
N3 N 0.6262(3) 0.8746(5) 0.3857(3) 0.0434(11) Uani 1 1 d . . . . .
N1 N 0.7837(4) 0.8314(6) 0.3567(4) 0.0518(14) Uani 1 1 d . . . . .
N2 N 0.8562(4) 0.6550(6) 0.4919(4) 0.0557(15) Uani 1 1 d . . . . .
N4 N 0.7040(4) 0.6063(5) 0.5251(3) 0.0497(12) Uani 1 1 d . . . . .
C19 C 0.4858(4) 0.3417(6) 0.3301(4) 0.0497(15) Uani 1 1 d . . . . .
C18 C 0.5321(4) 0.3847(6) 0.4065(4) 0.0458(14) Uani 1 1 d . . . . .
H18 H 0.519833 0.350870 0.450673 0.055 Uiso 1 1 calc R U . . .
C17 C 0.5976(4) 0.4779(6) 0.4205(4) 0.0438(13) Uani 1 1 d . . . . .
C22 C 0.6177(4) 0.5275(5) 0.3536(4) 0.0401(13) Uani 1 1 d . . . . .
C21 C 0.5671(4) 0.4829(6) 0.2750(4) 0.0456(14) Uani 1 1 d . . . . .
H21 H 0.578027 0.515849 0.229941 0.055 Uiso 1 1 calc R U . . .
C20 C 0.5017(4) 0.3918(6) 0.2628(4) 0.0502(15) Uani 1 1 d . . . . .
H20 H 0.468616 0.363984 0.210171 0.060 Uiso 1 1 calc R U . . .
C6 C 0.6023(4) 0.9687(6) 0.4229(4) 0.0450(14) Uani 1 1 d . . . . .
C7 C 0.6426(4) 1.0027(6) 0.5077(3) 0.0393(12) Uani 1 1 d . . . . .
C12 C 0.7260(4) 0.9573(5) 0.5529(3) 0.0374(12) Uani 1 1 d . . . . .
C11 C 0.7644(4) 1.0086(7) 0.6328(4) 0.0496(15) Uani 1 1 d . . . . .
H11 H 0.818877 0.979515 0.664236 0.060 Uiso 1 1 calc R U . . .
C10 C 0.7244(4) 1.0995(6) 0.6658(4) 0.0508(15) Uani 1 1 d . . . . .
H10 H 0.751693 1.132531 0.718573 0.061 Uiso 1 1 calc R U . . .
C9 C 0.6428(4) 1.1426(6) 0.6201(4) 0.0436(13) Uani 1 1 d . . . . .
C8 C 0.6022(4) 1.0948(6) 0.5427(4) 0.0438(13) Uani 1 1 d . . . . .
H8 H 0.547254 1.123641 0.513079 0.053 Uiso 1 1 calc R U . . .
C5 C 0.5878(4) 0.8736(7) 0.2951(4) 0.0522(15) Uani 1 1 d . . . . .
H5A H 0.536319 0.928034 0.277409 0.063 Uiso 1 1 calc R U . . .
H5B H 0.572815 0.780693 0.275960 0.063 Uiso 1 1 calc R U . . .
C4 C 0.6500(5) 0.9314(7) 0.2586(4) 0.0623(19) Uani 1 1 d . . . . .
H4A H 0.620124 0.945195 0.200393 0.075 Uiso 1 1 calc R U . . .
H4B H 0.668824 1.020346 0.282831 0.075 Uiso 1 1 calc R U . . .
C3 C 0.7268(5) 0.8445(8) 0.2700(4) 0.063(2) Uani 1 1 d . . . . .
H3A H 0.708381 0.753997 0.248149 0.076 Uiso 1 1 calc R U . . .
H3B H 0.758495 0.883917 0.238920 0.076 Uiso 1 1 calc R U . . .
C2 C 0.8605(5) 0.7511(7) 0.3663(6) 0.071(2) Uani 1 1 d . . . . .
H2A H 0.895420 0.799395 0.341675 0.085 Uiso 1 1 calc R U . . .
H2B H 0.844740 0.663498 0.339061 0.085 Uiso 1 1 calc R U . . .
C1 C 0.9090(5) 0.7295(7) 0.4554(5) 0.066(2) Uani 1 1 d . . . . .
H1A H 0.960218 0.677740 0.462576 0.080 Uiso 1 1 calc R U . . .
H1B H 0.925446 0.817128 0.482440 0.080 Uiso 1 1 calc R U . . .
C13 C 0.8964(5) 0.6454(9) 0.5819(5) 0.071(2) Uani 1 1 d . . . . .
H13A H 0.901449 0.736575 0.604988 0.085 Uiso 1 1 calc R U . . .
H13B H 0.953267 0.608880 0.595682 0.085 Uiso 1 1 calc R U . . .
C14 C 0.8489(5) 0.5579(8) 0.6200(4) 0.070(2) Uani 1 1 d . . . . .
H14A H 0.882361 0.548526 0.677820 0.084 Uiso 1 1 calc R U . . .
H14B H 0.842909 0.467514 0.595800 0.084 Uiso 1 1 calc R U . . .
C15 C 0.7617(5) 0.6093(8) 0.6116(4) 0.0624(18) Uani 1 1 d . . . . .
H15A H 0.738616 0.552591 0.644055 0.075 Uiso 1 1 calc R U . . .
H15B H 0.765998 0.702174 0.632197 0.075 Uiso 1 1 calc R U . . .
C16 C 0.6501(5) 0.5110(7) 0.5035(4) 0.0531(16) Uani 1 1 d . . . . .
O4 O 0.8638(7) 0.1024(6) 0.3998(5) 0.140(3) Uani 1 1 d . . . . .
O3 O 0.8752(4) 0.3762(5) 0.4408(3) 0.0726(15) Uani 1 1 d . . . . .
O5 O 0.8979(5) 0.1743(8) 0.5578(5) 0.115(2) Uiso 1 1 d . . . . .
O6 O 0.7404(7) 0.2157(10) 0.4354(7) 0.164(4) Uiso 1 1 d . . . . .
H16 H 0.646(4) 0.451(7) 0.544(4) 0.06(2) Uiso 1 1 d . . . . .
H2 H 0.845(5) 0.581(8) 0.476(5) 0.07(3) Uiso 1 1 d . . . . .
H6 H 0.552(4) 1.028(7) 0.389(4) 0.06(2) Uiso 1 1 d . . . . .
H1 H 0.785(5) 0.898(8) 0.372(5) 0.07(3) Uiso 1 1 d . . . . .

loop_
_atom_site_aniso_label
_atom_site_aniso_U_11
_atom_site_aniso_U_22
_atom_site_aniso_U_33
_atom_site_aniso_U_23
_atom_site_aniso_U_13
_atom_site_aniso_U_12
Re1 0.0670(2) 0.04328(14) 0.06036(19) 0.00486(12) 0.01817(14) -0.00951(12)
Br2 0.0441(4) 0.0573(4) 0.1000(6) 0.0138(4) 0.0101(4) -0.0086(3)
Br1 0.0929(6) 0.0570(4) 0.0692(5) -0.0114(3) 0.0505(5) 0.0035(4)
Mn1 0.0441(5) 0.0376(4) 0.0331(4) -0.0059(3) 0.0129(4) -0.0023(3)
O2 0.059(3) 0.041(2) 0.038(2) -0.0081(17) 0.024(2) -0.0117(18)
O1 0.045(2) 0.049(2) 0.043(2) -0.0125(18) 0.0128(19) 0.0018(18)
N3 0.047(3) 0.048(3) 0.030(2) -0.003(2) 0.008(2) -0.003(2)
N1 0.067(4) 0.041(3) 0.053(4) -0.012(3) 0.028(3) -0.013(3)
N2 0.055(3) 0.049(3) 0.060(4) -0.016(3) 0.017(3) 0.003(3)
N4 0.065(3) 0.048(3) 0.036(3) -0.001(2) 0.019(3) -0.002(3)
C19 0.042(3) 0.039(3) 0.063(4) 0.002(3) 0.012(3) 0.001(3)
C18 0.047(3) 0.042(3) 0.051(4) 0.010(3) 0.020(3) -0.001(3)
C17 0.051(4) 0.037(3) 0.042(3) 0.001(2) 0.015(3) 0.000(2)
C22 0.049(3) 0.029(2) 0.043(3) -0.003(2) 0.017(3) 0.002(2)
C21 0.054(4) 0.042(3) 0.042(3) -0.006(2) 0.019(3) -0.003(3)
C20 0.047(4) 0.046(3) 0.054(4) -0.011(3) 0.013(3) 0.000(3)
C6 0.045(4) 0.048(3) 0.036(3) -0.002(3) 0.008(3) 0.002(3)
C7 0.045(3) 0.039(3) 0.034(3) 0.001(2) 0.014(3) -0.001(2)
C12 0.047(3) 0.035(2) 0.031(3) -0.005(2) 0.015(3) -0.005(2)
C11 0.049(4) 0.056(3) 0.040(3) -0.008(3) 0.010(3) -0.005(3)
C10 0.065(4) 0.052(3) 0.036(3) -0.014(3) 0.020(3) -0.013(3)
C9 0.054(4) 0.038(3) 0.042(3) -0.002(2) 0.021(3) -0.007(3)
C8 0.048(3) 0.040(3) 0.046(3) 0.001(2) 0.020(3) 0.001(2)
C5 0.061(4) 0.059(4) 0.029(3) 0.000(3) 0.007(3) 0.000(3)
C4 0.090(5) 0.055(4) 0.036(4) 0.001(3) 0.015(4) -0.014(4)
C3 0.084(5) 0.071(4) 0.044(4) -0.012(3) 0.033(4) -0.034(4)
C2 0.079(5) 0.057(4) 0.099(7) -0.013(4) 0.059(5) -0.014(4)
C1 0.049(4) 0.060(4) 0.091(6) -0.014(4) 0.026(4) -0.002(3)
C13 0.055(4) 0.077(5) 0.060(5) -0.012(4) -0.004(4) 0.016(4)
C14 0.078(5) 0.068(5) 0.044(4) -0.003(3) -0.002(4) 0.016(4)
C15 0.082(5) 0.064(4) 0.034(3) -0.002(3) 0.011(3) -0.008(4)
C16 0.067(4) 0.053(4) 0.043(4) 0.009(3) 0.024(3) 0.001(3)
O4 0.267(10) 0.053(3) 0.115(6) -0.025(4) 0.087(7) -0.034(5)
O3 0.107(4) 0.041(2) 0.077(4) -0.005(2) 0.041(3) -0.012(3)

loop_
_atom_type_symbol
_atom_type_description
_atom_type_scat_dispersion_real
_atom_type_scat_dispersion_imag
_atom_type_scat_source
C C 0.0033 0.0016 'International Tables Vol C Tables 4.2.6.8 and 6.1.1.4'
H H 0.0000 0.0000 'International Tables Vol C Tables 4.2.6.8 and 6.1.1.4'
N N 0.0061 0.0033 'International Tables Vol C Tables 4.2.6.8 and 6.1.1.4'
O O 0.0106 0.0060 'International Tables Vol C Tables 4.2.6.8 and 6.1.1.4'
Mn Mn 0.3368 0.7283 'International Tables Vol C Tables 4.2.6.8 and 6.1.1.4'
Br Br -0.2901 2.4595 'International Tables Vol C Tables 4.2.6.8 and 6.1.1.4'
Re Re -1.0185 7.2310 'International Tables Vol C Tables 4.2.6.8 and 6.1.1.4'

loop_
_geom_angle_atom_site_label_1
_geom_angle_atom_site_label_2
_geom_angle_atom_site_label_3
_geom_angle
_geom_angle_site_symmetry_1
_geom_angle_site_symmetry_3
_geom_angle_publ_flag
O6 Re1 O5 115.5(5) . . ?
O6 Re1 O4 104.6(5) . . ?
O5 Re1 O4 107.3(4) . . ?
O6 Re1 O3 110.5(4) . . ?
O5 Re1 O3 110.2(3) . . ?
O4 Re1 O3 108.3(3) . . ?
O1 Mn1 O2 178.06(18) . . ?
O1 Mn1 N3 87.09(18) . . ?
O2 Mn1 N3 91.80(19) . . ?
O1 Mn1 N4 92.20(19) . . ?
O2 Mn1 N4 86.77(18) . . ?
N3 Mn1 N4 112.7(2) . . ?
O1 Mn1 N2 85.7(2) . . ?
O2 Mn1 N2 95.8(2) . . ?
N3 Mn1 N2 162.6(2) . . ?
N4 Mn1 N2 83.4(2) . . ?
O1 Mn1 N1 95.8(2) . . ?
O2 Mn1 N1 85.65(19) . . ?
N3 Mn1 N1 85.2(2) . . ?
N4 Mn1 N1 160.8(2) . . ?
N2 Mn1 N1 79.8(2) . . ?
C22 O2 Mn1 127.3(3) . . ?
C12 O1 Mn1 127.5(4) . . ?
C6 N3 C5 117.0(5) . . ?
C6 N3 Mn1 124.1(4) . . ?
C5 N3 Mn1 118.2(4) . . ?
C2 N1 C3 112.6(6) . . ?
C2 N1 Mn1 106.6(4) . . ?
C3 N1 Mn1 116.8(4) . . ?
C2 N1 H1 123(7) . . ?
C3 N1 H1 104(7) . . ?
Mn1 N1 H1 94(6) . . ?
C1 N2 C13 112.2(6) . . ?
C1 N2 Mn1 107.5(5) . . ?
C13 N2 Mn1 117.2(4) . . ?
C1 N2 H2 115(6) . . ?
C13 N2 H2 106(6) . . ?
Mn1 N2 H2 98(6) . . ?
C16 N4 C15 117.4(6) . . ?
C16 N4 Mn1 123.8(5) . . ?
C15 N4 Mn1 118.1(4) . . ?
C18 C19 C20 120.7(6) . . ?
C18 C19 Br2 119.2(5) . . ?
C20 C19 Br2 120.0(5) . . ?
C19 C18 C17 121.4(6) . . ?
C19 C18 H18 119.3 . . ?
C17 C18 H18 119.3 . . ?
C18 C17 C22 119.5(6) . . ?
C18 C17 C16 119.3(6) . . ?
C22 C17 C16 120.8(5) . . ?
O2 C22 C21 119.2(5) . . ?
O2 C22 C17 123.3(5) . . ?
C21 C22 C17 117.5(5) . . ?
C20 C21 C22 121.8(6) . . ?
C20 C21 H21 119.1 . . ?
C22 C21 H21 119.1 . . ?
C21 C20 C19 119.1(6) . . ?
C21 C20 H20 120.5 . . ?
C19 C20 H20 120.5 . . ?
N3 C6 C7 125.3(6) . . ?
N3 C6 H6 117(4) . . ?
C7 C6 H6 117(4) . . ?
C8 C7 C12 120.0(5) . . ?
C8 C7 C6 118.7(5) . . ?
C12 C7 C6 120.9(5) . . ?
O1 C12 C11 119.1(5) . . ?
O1 C12 C7 123.8(5) . . ?
C11 C12 C7 117.0(5) . . ?
C10 C11 C12 122.1(6) . . ?
C10 C11 H11 118.9 . . ?
C12 C11 H11 118.9 . . ?
C11 C10 C9 119.6(6) . . ?
C11 C10 H10 120.2 . . ?
C9 C10 H10 120.2 . . ?
C8 C9 C10 120.7(5) . . ?
C8 C9 Br1 120.2(5) . . ?
C10 C9 Br1 119.0(4) . . ?
C9 C8 C7 120.5(6) . . ?
C9 C8 H8 119.8 . . ?
C7 C8 H8 119.8 . . ?
N3 C5 C4 110.2(5) . . ?
N3 C5 H5A 109.6 . . ?
C4 C5 H5A 109.6 . . ?
N3 C5 H5B 109.6 . . ?
C4 C5 H5B 109.6 . . ?
H5A C5 H5B 108.1 . . ?
C3 C4 C5 115.3(6) . . ?
C3 C4 H4A 108.5 . . ?
C5 C4 H4A 108.5 . . ?
C3 C4 H4B 108.5 . . ?
C5 C4 H4B 108.5 . . ?
H4A C4 H4B 107.5 . . ?
N1 C3 C4 113.4(6) . . ?
N1 C3 H3A 108.9 . . ?
C4 C3 H3A 108.9 . . ?
N1 C3 H3B 108.9 . . ?
C4 C3 H3B 108.9 . . ?
H3A C3 H3B 107.7 . . ?
N1 C2 C1 109.0(6) . . ?
N1 C2 H2A 109.9 . . ?
C1 C2 H2A 109.9 . . ?
N1 C2 H2B 109.9 . . ?
C1 C2 H2B 109.9 . . ?
H2A C2 H2B 108.3 . . ?
N2 C1 C2 109.5(6) . . ?
N2 C1 H1A 109.8 . . ?
C2 C1 H1A 109.8 . . ?
N2 C1 H1B 109.8 . . ?
C2 C1 H1B 109.8 . . ?
H1A C1 H1B 108.2 . . ?
N2 C13 C14 113.5(6) . . ?
N2 C13 H13A 108.9 . . ?
C14 C13 H13A 108.9 . . ?
N2 C13 H13B 108.9 . . ?
C14 C13 H13B 108.9 . . ?
H13A C13 H13B 107.7 . . ?
C13 C14 C15 115.4(6) . . ?
C13 C14 H14A 108.4 . . ?
C15 C14 H14A 108.4 . . ?
C13 C14 H14B 108.4 . . ?
C15 C14 H14B 108.4 . . ?
H14A C14 H14B 107.5 . . ?
N4 C15 C14 110.7(6) . . ?
N4 C15 H15A 109.5 . . ?
C14 C15 H15A 109.5 . . ?
N4 C15 H15B 109.5 . . ?
C14 C15 H15B 109.5 . . ?
H15A C15 H15B 108.1 . . ?
N4 C16 C17 125.8(6) . . ?
N4 C16 H16 118(4) . . ?
C17 C16 H16 116(4) . . ?

loop_
_geom_bond_atom_site_label_1
_geom_bond_atom_site_label_2
_geom_bond_distance
_geom_bond_site_symmetry_2
_geom_bond_publ_flag
Re1 O6 1.622(11) . ?
Re1 O5 1.668(8) . ?
Re1 O4 1.694(7) . ?
Re1 O3 1.710(5) . ?
Br2 C19 1.908(6) . ?
Br1 C9 1.903(6) . ?
Mn1 O1 1.870(4) . ?
Mn1 O2 1.874(4) . ?
Mn1 N3 2.091(5) . ?
Mn1 N4 2.115(5) . ?
Mn1 N2 2.197(6) . ?
Mn1 N1 2.213(6) . ?
O2 C22 1.319(6) . ?
O1 C12 1.308(6) . ?
N3 C6 1.273(7) . ?
N3 C5 1.483(7) . ?
N1 C2 1.473(10) . ?
N1 C3 1.482(9) . ?
N1 H1 0.70(7) . ?
N2 C1 1.466(10) . ?
N2 C13 1.478(9) . ?
N2 H2 0.77(8) . ?
N4 C16 1.262(8) . ?
N4 C15 1.477(8) . ?
C19 C18 1.352(9) . ?
C19 C20 1.389(9) . ?
C18 C17 1.385(8) . ?
C18 H18 0.9300 . ?
C17 C22 1.419(8) . ?
C17 C16 1.442(9) . ?
C22 C21 1.404(8) . ?
C21 C20 1.374(8) . ?
C21 H21 0.9300 . ?
C20 H20 0.9300 . ?
C6 C7 1.432(8) . ?
C6 H6 1.02(7) . ?
C7 C8 1.397(8) . ?
C7 C12 1.418(8) . ?
C12 C11 1.407(8) . ?
C11 C10 1.364(8) . ?
C11 H11 0.9300 . ?
C10 C9 1.387(9) . ?
C10 H10 0.9300 . ?
C9 C8 1.362(8) . ?
C8 H8 0.9300 . ?
C5 C4 1.522(9) . ?
C5 H5A 0.9700 . ?
C5 H5B 0.9700 . ?
C4 C3 1.504(10) . ?
C4 H4A 0.9700 . ?
C4 H4B 0.9700 . ?
C3 H3A 0.9700 . ?
C3 H3B 0.9700 . ?
C2 C1 1.493(12) . ?
C2 H2A 0.9700 . ?
C2 H2B 0.9700 . ?
C1 H1A 0.9700 . ?
C1 H1B 0.9700 . ?
C13 C14 1.486(11) . ?
C13 H13A 0.9700 . ?
C13 H13B 0.9700 . ?
C14 C15 1.512(10) . ?
C14 H14A 0.9700 . ?
C14 H14B 0.9700 . ?
C15 H15A 0.9700 . ?
C15 H15B 0.9700 . ?
C16 H16 0.94(7) . ?

loop_
_geom_torsion_atom_site_label_1
_geom_torsion_atom_site_label_2
_geom_torsion_atom_site_label_3
_geom_torsion_atom_site_label_4
_geom_torsion
_geom_torsion_site_symmetry_1
_geom_torsion_site_symmetry_2
_geom_torsion_site_symmetry_3
_geom_torsion_site_symmetry_4
_geom_torsion_publ_flag
N3 Mn1 O2 C22 -74.6(5) . . . . ?
N4 Mn1 O2 C22 38.1(5) . . . . ?
N2 Mn1 O2 C22 121.2(5) . . . . ?
N1 Mn1 O2 C22 -159.6(5) . . . . ?
N3 Mn1 O1 C12 36.7(5) . . . . ?
N4 Mn1 O1 C12 -75.9(5) . . . . ?
N2 Mn1 O1 C12 -159.2(5) . . . . ?
N1 Mn1 O1 C12 121.5(5) . . . . ?
C20 C19 C18 C17 -1.0(9) . . . . ?
Br2 C19 C18 C17 176.4(4) . . . . ?
C19 C18 C17 C22 -1.3(9) . . . . ?
C19 C18 C17 C16 -174.3(6) . . . . ?
Mn1 O2 C22 C21 149.5(4) . . . . ?
Mn1 O2 C22 C17 -33.0(7) . . . . ?
C18 C17 C22 O2 -175.0(5) . . . . ?
C16 C17 C22 O2 -2.1(8) . . . . ?
C18 C17 C22 C21 2.6(8) . . . . ?
C16 C17 C22 C21 175.5(5) . . . . ?
O2 C22 C21 C20 176.0(5) . . . . ?
C17 C22 C21 C20 -1.7(8) . . . . ?
C22 C21 C20 C19 -0.5(9) . . . . ?
C18 C19 C20 C21 1.9(9) . . . . ?
Br2 C19 C20 C21 -175.4(4) . . . . ?
C5 N3 C6 C7 -167.7(6) . . . . ?
Mn1 N3 C6 C7 2.5(9) . . . . ?
N3 C6 C7 C8 -170.8(6) . . . . ?
N3 C6 C7 C12 16.6(9) . . . . ?
Mn1 O1 C12 C11 153.4(4) . . . . ?
Mn1 O1 C12 C7 -30.2(7) . . . . ?
C8 C7 C12 O1 -176.2(5) . . . . ?
C6 C7 C12 O1 -3.8(8) . . . . ?
C8 C7 C12 C11 0.2(8) . . . . ?
C6 C7 C12 C11 172.7(5) . . . . ?
O1 C12 C11 C10 175.7(6) . . . . ?
C7 C12 C11 C10 -0.9(9) . . . . ?
C12 C11 C10 C9 0.8(10) . . . . ?
C11 C10 C9 C8 0.1(9) . . . . ?
C11 C10 C9 Br1 -176.9(5) . . . . ?
C10 C9 C8 C7 -0.8(9) . . . . ?
Br1 C9 C8 C7 176.2(4) . . . . ?
C12 C7 C8 C9 0.6(8) . . . . ?
C6 C7 C8 C9 -172.0(5) . . . . ?
C6 N3 C5 C4 102.7(7) . . . . ?
Mn1 N3 C5 C4 -68.1(6) . . . . ?
N3 C5 C4 C3 68.5(7) . . . . ?
C2 N1 C3 C4 -177.4(5) . . . . ?
Mn1 N1 C3 C4 58.8(7) . . . . ?
C5 C4 C3 N1 -65.8(7) . . . . ?
C3 N1 C2 C1 -173.6(6) . . . . ?
Mn1 N1 C2 C1 -44.3(6) . . . . ?
C13 N2 C1 C2 -172.8(6) . . . . ?
Mn1 N2 C1 C2 -42.6(6) . . . . ?
N1 C2 C1 N2 60.2(7) . . . . ?
C1 N2 C13 C14 -173.8(6) . . . . ?
Mn1 N2 C13 C14 61.1(7) . . . . ?
N2 C13 C14 C15 -64.6(8) . . . . ?
C16 N4 C15 C14 103.4(7) . . . . ?
Mn1 N4 C15 C14 -68.0(7) . . . . ?
C13 C14 C15 N4 66.5(8) . . . . ?
C15 N4 C16 C17 -169.9(6) . . . . ?
Mn1 N4 C16 C17 0.9(10) . . . . ?
C18 C17 C16 N4 -170.0(6) . . . . ?
C22 C17 C16 N4 17.1(10) . . . . ?
